data_2104047
loop_
_publ_author_name
'McMullan, R. K.'
'Klooster, W. T.'
'Weber, H.-P.'

_publ_section_title
;
 Deuterated \g-malonic acid: its neutron crystal structure in
 relationship to other polymorphs of aliphatic dicarboxylic acids
;
_journal_issue 2
_journal_name_full 'Acta Crystallographica Section B'
_journal_page_first 230
_journal_page_last 239
_journal_paper_doi 10.1107/S0108768108000268
_journal_volume 64
_journal_year 2008
_chemical_formula_sum 'C3 D4 O4'
_chemical_formula_weight 108.03
_chemical_name_common 'Malonic Acid'
_space_group_IT_number 2
_symmetry_cell_setting triclinic
_symmetry_space_group_name_Hall '-P 1'
_symmetry_space_group_name_H-M 'P -1'
_atom_sites_solution_hydrogens difmap
_atom_sites_solution_primary direct
_atom_sites_solution_secondary difmap
_audit_creation_method NOOT-91
_cell_angle_alpha 103.350(10)
_cell_angle_beta 136.680(10)
_cell_angle_gamma 85.070(10)
_cell_formula_units_Z 4
_cell_length_a 10.6750(10)
_cell_length_b 5.1520(10)
_cell_length_c 11.2380(10)
_cell_measurement_reflns_used 32
_cell_measurement_temperature 56.0(10)
_cell_measurement_theta_max 35
_cell_measurement_theta_min 29
_cell_volume 409.45(13)
_computing_molecular_graphics 'DIAMOND (Brandenburg, 2006)'
_computing_structure_refinement 'UPALS (Lundgren,82)& NOOT(Craven et al.,91)'
_diffrn_ambient_temperature 56.0(10)
_diffrn_measurement_device_type 'four-circle diffractometers H6M'
_diffrn_measurement_method 'theta-2theta scans'
_diffrn_radiation_monochromator 'Be 002'
_diffrn_radiation_probe neutron
_diffrn_radiation_source 'steady-state reactor'
_diffrn_radiation_type Neutron
_diffrn_radiation_wavelength 1.0411
_diffrn_reflns_av_R_equivalents 0.022
_diffrn_reflns_limit_h_max 14
_diffrn_reflns_limit_h_min -14
_diffrn_reflns_limit_k_max 7
_diffrn_reflns_limit_k_min -7
_diffrn_reflns_limit_l_max 15
_diffrn_reflns_limit_l_min -15
_diffrn_reflns_number 4641
_diffrn_reflns_theta_max 55.3
_diffrn_reflns_theta_min 1.8
_exptl_absorpt_coefficient_mu 0.017
_exptl_absorpt_correction_T_max 0.97
_exptl_absorpt_correction_T_min 0.95
_exptl_absorpt_correction_type analytical
_exptl_absorpt_process_details 'Templeton & Templeton, 1973'
_exptl_crystal_colour colourless
_exptl_crystal_density_diffrn 1.747
_exptl_crystal_density_method 'not measured'
_exptl_crystal_description prism
_exptl_crystal_size_max 3.0
_exptl_crystal_size_mid 2.4
_exptl_crystal_size_min 2.0
_refine_diff_density_max 0.45
_refine_diff_density_min -0.50
_refine_ls_extinction_coef 0.103(3)
_refine_ls_extinction_method 'Becker & Coppens'
_refine_ls_goodness_of_fit_ref 1.019
_refine_ls_matrix_type full
_refine_ls_number_parameters 208
_refine_ls_number_reflns 3205
_refine_ls_number_restraints 0
_refine_ls_R_factor_all 0.036
_refine_ls_structure_factor_coef Fsqd
_refine_ls_weighting_details 'calc w=1/[s^2^(Fo^2^)+(0.02(Fo^2^))^2^]'
_refine_ls_weighting_scheme calc
_refine_ls_wR_factor_ref 0.049
_reflns_number_total 3203
_reflns_threshold_expression >0*sigma(I)
_cod_data_source_file bk5069.cif
_cod_data_source_block 56K
_cod_database_code 2104047

loop_
_symmetry_equiv_pos_as_xyz
'x, y, z'
'-x, -y, -z'

loop_
_atom_site_label
_atom_site_fract_x
_atom_site_fract_y
_atom_site_fract_z
_atom_site_U_iso_or_equiv
_atom_site_adp_type
_atom_site_occupancy
C0A 0.04205(7) 0.11896(9) 0.23879(6) 0.0194(3) Uani 1
C1A 0.03183(6) 0.29815(9) 0.35818(6) 0.0138(2) Uani 1
C2A 0.02027(6) 0.27620(9) 0.12820(6) 0.0165(2) Uani 1
O11A 0.03222(8) 0.54172(11) 0.37671(7) 0.0188(3) Uani 1
O12A 0.02349(8) 0.16217(11) 0.43784(8) 0.0233(4) Uani 1
O21A 0.15011(8) 0.36856(15) 0.16683(9) 0.0406(7) Uani 1
O22A -0.15193(8) 0.30361(14) -0.01291(8) 0.0231(4) Uani 1
D12A 0.01138(10) 0.28128(14) 0.51244(9) 0.0360(5) Uani 1
D21A -0.15632(10) 0.42136(16) -0.07479(10) 0.0391(6) Uani 1
D01A 0.17582(11) 0.04376(16) 0.32382(10) 0.0533(8) Uani 1
D02A -0.06682(11) -0.05039(14) 0.15360(10) 0.0295(6) Uani 1
C0B 0.55955(7) 0.12864(9) 0.25266(6) 0.0168(2) Uani 1
C1B 0.54391(6) 0.30411(9) 0.36861(6) 0.0154(2) Uani 1
C2B 0.53307(6) 0.28594(9) 0.13935(6) 0.0135(2) Uani 1
O11B 0.52746(8) 0.54355(11) 0.37560(7) 0.0228(3) Uani 1
O12B 0.54962(8) 0.16994(11) 0.45802(8) 0.0284(4) Uani 1
O21B 0.65628(8) 0.43881(12) 0.19565(8) 0.0169(3) Uani 1
O22B 0.36412(8) 0.24381(12) -0.02455(7) 0.0148(2) Uani 1
D12B 0.52587(10) 0.28417(14) 0.52391(10) 0.0413(7) Uani 1
D21B 0.35296(10) 0.36400(10) -0.08948(9) 0.0308(5) Uani 1
D01B 0.69645(10) 0.06306(15) 0.34061(10) 0.0454(7) Uani 1
D02B 0.45652(11) -0.04779(14) 0.17057(10) 0.0272(4) Uani 1

loop_
_atom_site_aniso_label
_atom_site_aniso_U_11
_atom_site_aniso_U_22
_atom_site_aniso_U_33
_atom_site_aniso_U_12
_atom_site_aniso_U_13
_atom_site_aniso_U_23
C0A 0.0125(2) 0.0079(2) 0.0092(2) 0.0021(2) 0.0092(2) 0.00300(10)
C1A 0.0087(2) 0.0071(2) 0.0068(2) 0.00090(10) 0.00630(10) 0.00230(10)
C2A 0.0097(2) 0.0091(2) 0.0077(2) 0.00150(10) 0.0072(2) 0.0010(2)
O11A 0.0125(2) 0.0073(2) 0.0098(2) 0.0014(2) 0.0094(2) 0.0027(2)
O12A 0.0161(2) 0.0077(2) 0.0109(2) 0.0022(2) 0.0118(2) 0.0036(2)
O21A 0.0102(2) 0.0290(3) 0.0176(3) 0.0058(2) 0.0101(2) 0.0166(2)
O22A 0.0096(2) 0.0214(3) 0.0106(2) -0.0004(2) 0.0056(2) 0.0086(2)
D12A 0.0244(4) 0.0155(3) 0.0181(3) 0.0028(2) 0.0183(3) 0.0040(2)
D21A 0.0176(3) 0.0271(4) 0.0173(3) 0.0031(2) 0.0117(3) 0.0128(3)
D01A 0.0233(4) 0.0244(4) 0.0224(4) 0.0125(2) 0.0187(3) 0.0134(3)
D02A 0.0283(4) 0.0152(3) 0.0198(4) -0.0054(2) 0.0186(3) -0.0007(2)
C0B 0.0113(2) 0.0077(2) 0.0082(2) 0.00130(10) 0.0081(2) 0.00230(10)
C1B 0.0088(2) 0.0079(2) 0.0073(2) 0.00150(10) 0.0066(2) 0.00300(10)
C2B 0.0085(2) 0.0087(2) 0.0066(2) 0.00040(10) 0.0060(2) 0.00210(10)
O11B 0.0139(2) 0.0080(2) 0.0115(2) 0.0026(2) 0.0110(2) 0.0039(2)
O12B 0.0171(2) 0.0090(2) 0.0130(2) 0.0041(2) 0.0134(2) 0.0055(2)
O21B 0.0087(2) 0.0150(2) 0.0084(2) -0.0010(2) 0.0055(2) 0.0048(2)
O22B 0.0094(2) 0.0133(2) 0.0069(2) -0.0013(2) 0.0049(2) 0.0038(2)
D12B 0.0252(4) 0.0171(3) 0.0197(3) 0.0052(2) 0.0196(3) 0.0063(2)
D21B 0.0179(3) 0.0217(4) 0.0143(3) 0.0008(2) 0.0107(3) 0.0079(2)
D01B 0.0198(3) 0.0233(4) 0.0199(3) 0.0098(2) 0.0156(3) 0.0111(2)
D02B 0.0252(4) 0.0144(3) 0.0186(3) -0.0050(2) 0.0166(3) 0.0000(2)

loop_
_atom_type_symbol
_atom_type_description
_atom_type_scat_source
O O 'International Tables Vol C Tables 4.4.4.1'
D D 'International Tables Vol C Tables 4.4.4.4'
C C 'International Tables Vol C Tables 4.4.4.4'
